data_1536516
loop_
_publ_author_name
'Douglas, P.'
'Hector, A.L.'
'Webster, M.'
'Levason, W.'
'Matthews, M.L.'
'Light, M.E.'

_publ_section_title
;
 Hydrothermal synthesis of rare earth iodates from the corresponding
 periodates: II. Synthesis and structures of Ln (I O3)3 (Ln = Pr, Nd, Sm,
 Eu, Gd, Tb, Ho, Er) and Ln (I O3)3 * 2(H2 O) (Ln = Eu, Gd, Dy, Er, Tm,
 Yb)
;
_journal_name_full 'Zeitschrift fuer Anorganische und Allgemeine Chemie'
_journal_page_first 479
_journal_page_last 483
_journal_volume 630
_journal_year 2004
_chemical_formula_sum 'H4 I3 O11 Yb'
_chemical_name_systematic 'Yb (I O3)3 (H2 O)2'
_space_group_IT_number 2
_symmetry_space_group_name_Hall '-P 1'
_symmetry_space_group_name_H-M 'P -1'
_cell_angle_alpha 95.25
_cell_angle_beta 105.096
_cell_angle_gamma 109.91
_cell_formula_units_Z 2
_cell_length_a 7.0132
_cell_length_b 7.3702
_cell_length_c 10.458
_cell_volume 480.947
_citation_journal_id_ASTM ZAACAB
_cod_data_source_file Douglas_ZAACAB_2004_1164.cif
_cod_data_source_block H4I3O11Yb1
_cod_original_cell_volume 480.9466
_cod_original_formula_sum 'H4 I3 O11 Yb1'
_cod_database_code 1536516

loop_
_symmetry_equiv_pos_as_xyz
x,y,z
-x,-y,-z

loop_
_atom_site_label
_atom_site_type_symbol
_atom_site_fract_x
_atom_site_fract_y
_atom_site_fract_z
_atom_site_occupancy
_atom_site_U_iso_or_equiv
Yb1 Yb+3 0.39498 0.08353 0.21258 1 0.0
O9 O-2 0.4259 0.8787 0.3703 1 0.0
I1 I+5 0.81055 0.35184 0.07231 1 0.0
H2 H+1 0.248 0.391 0.163 1 0.0
O3 O-2 0.5949 0.3477 0.1373 1 0.0
O1 O-2 0.6456 0.2203 -0.0968 1 0.0
O7 O-2 0.0726 0.5384 0.3459 1 0.0
O8 O-2 0.3973 0.7038 0.5845 1 0.0
O4 O-2 0.7946 -0.0358 0.0139 1 0.0
H4 H+1 0.665 0.748 0.402 1 0.0
H3 H+1 0.702 0.587 0.382 1 0.0
O5 O-2 1.0678 -0.0551 0.2517 1 0.0
O2 O-2 0.871 0.5959 0.033 1 0.0
O6 O-2 0.7381 0.0643 0.2503 1 0.0
I2 I+5 0.78446 -0.13609 0.16463 1 0.0
I3 I+5 0.2271 0.77585 0.45373 1 0.0
O10 O-2 0.2769 0.3417 0.2296 1 0.0
H1 H+1 0.217 0.379 0.273 1 0.0
O11 O-2 0.7525 0.7132 0.3938 1 0.0
